data_7133179
loop_
_publ_author_name
'He, Yongjun'
'He, Tian-Juan'
'Cheng, Xiufang'
'Wei, Yibo'
'Wang, Huamin'
'Lin, Ying-Wu'

_publ_section_title
;
 Phosphine-catalyzed dearomative [3+2] cycloaddition of 4-nitroisoxazoles
 with allenoates or Morita-Baylis-Hillman carbonates.
;
_journal_issue 54
_journal_name_full 'Chemical communications (Cambridge, England)'
_journal_page_first 6961
_journal_page_last 6964
_journal_paper_doi 10.1039/d4cc02231a
_journal_volume 60
_journal_year 2024
_chemical_formula_moiety 'C15 H12 N4 O5 S'
_chemical_formula_sum 'C15 H12 N4 O5 S'
_chemical_formula_weight 360.35
_space_group_crystal_system monoclinic
_space_group_IT_number 14
_space_group_name_Hall '-P 2ybc'
_space_group_name_H-M_alt 'P 1 21/c 1'
_atom_sites_solution_hydrogens geom
_atom_sites_solution_primary dual
_audit_creation_date 2024-02-28
_audit_creation_method
;
Olex2 1.5
(compiled 2022.04.07 svn.rca3783a0 for OlexSys, GUI svn.r6498)
;
_audit_update_record
;
2024-04-05 deposited with the CCDC.	2024-06-11 downloaded from the CCDC.
;
_cell_angle_alpha 90
_cell_angle_beta 100.2840(10)
_cell_angle_gamma 90
_cell_formula_units_Z 4
_cell_length_a 13.0981(5)
_cell_length_b 11.5834(4)
_cell_length_c 10.0872(4)
_cell_measurement_reflns_used 9067
_cell_measurement_temperature 170.00
_cell_measurement_theta_max 60.743
_cell_measurement_theta_min 2.983
_cell_volume 1505.85(10)
_computing_cell_refinement 'SAINT V8.40B (?, 2016)'
_computing_data_collection 'Bruker Instrument Service vV6.2.14'
_computing_data_reduction 'SAINT V8.40B (?, 2016)'
_computing_molecular_graphics 'Olex2 1.5 (Dolomanov et al., 2009)'
_computing_publication_material 'Olex2 1.5 (Dolomanov et al., 2009)'
_computing_structure_refinement 'SHELXL 2019/2 (Sheldrick, 2015)'
_computing_structure_solution 'SHELXT 2018/2 (Sheldrick, 2018)'
_diffrn_ambient_temperature 170.00
_diffrn_measured_fraction_theta_full 0.986
_diffrn_measured_fraction_theta_max 0.986
_diffrn_measurement_device_type 'Bruker D8 Venture'
_diffrn_measurement_method '\w and \f scans'
_diffrn_radiation_type GaK\a
_diffrn_radiation_wavelength 1.34139
_diffrn_reflns_av_R_equivalents 0.0388
_diffrn_reflns_av_unetI/netI 0.0328
_diffrn_reflns_Laue_measured_fraction_full 0.986
_diffrn_reflns_Laue_measured_fraction_max 0.986
_diffrn_reflns_limit_h_max 16
_diffrn_reflns_limit_h_min -17
_diffrn_reflns_limit_k_max 15
_diffrn_reflns_limit_k_min -15
_diffrn_reflns_limit_l_max 12
_diffrn_reflns_limit_l_min -13
_diffrn_reflns_number 31277
_diffrn_reflns_point_group_measured_fraction_full 0.986
_diffrn_reflns_point_group_measured_fraction_max 0.986
_diffrn_reflns_theta_full 53.594
_diffrn_reflns_theta_max 60.745
_diffrn_reflns_theta_min 2.983
_diffrn_source_current 3.57
_diffrn_source_power 0.24954300000000001
_diffrn_source_voltage 69.9
_exptl_absorpt_coefficient_mu 1.478
_exptl_absorpt_correction_T_max 0.7519
_exptl_absorpt_correction_T_min 0.6513
_exptl_absorpt_correction_type multi-scan
_exptl_absorpt_process_details
;
SADABS-2016/2 (Bruker,2016/2) was used for absorption correction.
wR2(int) was 0.1302 before and 0.0702 after correction.
The Ratio of minimum to maximum transmission is 0.8662.
The \l/2 correction factor is Not present.
;
_exptl_crystal_colour colourless
_exptl_crystal_colour_primary colourless
_exptl_crystal_density_diffrn 1.589
_exptl_crystal_description needle
_exptl_crystal_F_000 744
_exptl_crystal_size_max 0.15
_exptl_crystal_size_mid 0.05
_exptl_crystal_size_min 0.03
_refine_diff_density_max 0.363
_refine_diff_density_min -0.390
_refine_diff_density_rms 0.066
_refine_ls_extinction_method none
_refine_ls_goodness_of_fit_ref 1.096
_refine_ls_hydrogen_treatment constr
_refine_ls_matrix_type full
_refine_ls_number_parameters 227
_refine_ls_number_reflns 3420
_refine_ls_number_restraints 0
_refine_ls_restrained_S_all 1.096
_refine_ls_R_factor_all 0.0373
_refine_ls_R_factor_gt 0.0361
_refine_ls_shift/su_max 0.001
_refine_ls_shift/su_mean 0.000
_refine_ls_structure_factor_coef Fsqd
_refine_ls_weighting_details 'w=1/[\s^2^(Fo^2^)+(0.0444P)^2^+0.7444P] where P=(Fo^2^+2Fc^2^)/3'
_refine_ls_weighting_scheme calc
_refine_ls_wR_factor_gt 0.0961
_refine_ls_wR_factor_ref 0.0969
_reflns_Friedel_coverage 0.000
_reflns_number_gt 3256
_reflns_number_total 3420
_reflns_threshold_expression 'I > 2\s(I)'
_cod_data_source_file d4cc02231a2.cif
_cod_data_source_block 240228_nwj_1
_cod_depositor_comments 'Adding full bibliography for 7133178--7133179.cif.'
_cod_database_code 7133179
_shelx_shelxl_version_number 2019/2
_shelx_space_group_comment
;
The symmetry employed for this shelxl refinement is uniquely defined
by the following loop, which should always be used as a source of
symmetry information in preference to the above space-group names.
They are only intended as comments.
;
_shelx_estimated_absorpt_t_max 0.957
_shelx_estimated_absorpt_t_min 0.809
_olex2_refinement_description
;
1. Fixed Uiso
 At 1.2 times of:
  All C(H) groups, All C(H,H) groups
 At 1.5 times of:
  All C(H,H,H) groups
2.a Ternary CH refined with riding coordinates:
 C9(H9)
2.b Secondary CH2 refined with riding coordinates:
 C12(H12A,H12B), C14(H14A,H14B)
2.c Aromatic/amide H refined with riding coordinates:
 C3(H3), C4(H4), C5(H5), C10(H10)
2.d Idealised Me refined as rotating group:
 C15(H15A,H15B,H15C)
;
_olex2_submission_special_instructions 'No special instructions were received'

loop_
_space_group_symop_operation_xyz
'x, y, z'
'-x, y+1/2, -z+1/2'
'-x, -y, -z'
'x, -y-1/2, z-1/2'

loop_
_atom_site_label
_atom_site_type_symbol
_atom_site_fract_x
_atom_site_fract_y
_atom_site_fract_z
_atom_site_U_iso_or_equiv
_atom_site_adp_type
_atom_site_occupancy
_atom_site_site_symmetry_order
_atom_site_calc_flag
_atom_site_refinement_flags_posn
_atom_site_refinement_flags_adp
_atom_site_refinement_flags_occupancy
_atom_site_disorder_assembly
_atom_site_disorder_group
S1 S 0.50907(3) 0.28991(3) 0.46407(3) 0.02447(11) Uani 1 1 d . . . . .
O1 O 0.87920(7) 0.48161(9) 0.95851(9) 0.0261(2) Uani 1 1 d . . . . .
N1 N 0.60366(9) 0.32995(10) 0.58009(11) 0.0214(2) Uani 1 1 d . . . . .
C1 C 0.56201(10) 0.39938(11) 0.66355(12) 0.0186(2) Uani 1 1 d . . . . .
O2 O 0.74445(9) 0.22110(9) 0.82222(11) 0.0316(2) Uani 1 1 d . . . . .
N2 N 0.41226(9) 0.35390(10) 0.51061(12) 0.0249(2) Uani 1 1 d . . . . .
C2 C 0.45167(10) 0.41320(11) 0.62392(13) 0.0209(3) Uani 1 1 d . . . . .
O3 O 0.83749(9) 0.21120(9) 0.66477(12) 0.0341(3) Uani 1 1 d . . . . .
N3 N 0.77203(9) 0.49615(11) 0.93593(11) 0.0245(2) Uani 1 1 d . . . . .
C3 C 0.39460(10) 0.48350(12) 0.69935(14) 0.0247(3) Uani 1 1 d . . . . .
H3 H 0.321704 0.492844 0.673472 0.030 Uiso 1 1 calc R U . . .
O4 O 1.00892(8) 0.66921(9) 0.56054(11) 0.0307(2) Uani 1 1 d . . . . .
N4 N 0.79401(9) 0.26448(10) 0.74286(11) 0.0222(2) Uani 1 1 d . . . . .
C4 C 0.44822(11) 0.53727(12) 0.81051(14) 0.0259(3) Uani 1 1 d . . . . .
H4 H 0.411427 0.583952 0.863517 0.031 Uiso 1 1 calc R U . . .
O5 O 0.85733(7) 0.61974(8) 0.43128(9) 0.0238(2) Uani 1 1 d . . . . .
C5 C 0.55750(10) 0.52566(12) 0.84960(13) 0.0234(3) Uani 1 1 d . . . . .
H5 H 0.591268 0.566249 0.926965 0.028 Uiso 1 1 calc R U . . .
C6 C 0.61650(10) 0.45797(11) 0.77993(12) 0.0189(2) Uani 1 1 d . . . . .
C7 C 0.72968(10) 0.44909(11) 0.82396(12) 0.0189(2) Uani 1 1 d . . . . .
C8 C 0.80667(9) 0.39501(10) 0.74782(12) 0.0174(2) Uani 1 1 d . . . . .
C9 C 0.90981(10) 0.42652(11) 0.84152(12) 0.0203(3) Uani 1 1 d . . . . .
H9 H 0.954525 0.357223 0.867081 0.024 Uiso 1 1 calc R U . . .
C10 C 0.95995(10) 0.51187(11) 0.76150(13) 0.0208(3) Uani 1 1 d . . . . .
H10 H 1.022658 0.551878 0.794466 0.025 Uiso 1 1 calc R U . . .
C11 C 0.90429(9) 0.52408(10) 0.63712(12) 0.0178(2) Uani 1 1 d . . . . .
C12 C 0.81046(9) 0.44824(11) 0.60916(12) 0.0188(2) Uani 1 1 d . . . . .
H12A H 0.818304 0.387883 0.542220 0.023 Uiso 1 1 calc R U . . .
H12B H 0.747119 0.493793 0.575834 0.023 Uiso 1 1 calc R U . . .
C13 C 0.93114(10) 0.61091(11) 0.54047(13) 0.0197(2) Uani 1 1 d . . . . .
C14 C 0.87175(12) 0.71371(13) 0.33981(15) 0.0292(3) Uani 1 1 d . . . . .
H14A H 0.937652 0.703370 0.306086 0.035 Uiso 1 1 calc R U . . .
H14B H 0.874168 0.788761 0.387218 0.035 Uiso 1 1 calc R U . . .
C15 C 0.78218(17) 0.7108(2) 0.2256(2) 0.0559(6) Uani 1 1 d . . . . .
H15A H 0.788961 0.773757 0.162803 0.084 Uiso 1 1 calc R U . . .
H15B H 0.717407 0.720142 0.260328 0.084 Uiso 1 1 calc R U . . .
H15C H 0.781303 0.636710 0.178566 0.084 Uiso 1 1 calc R U . . .

loop_
_atom_site_aniso_label
_atom_site_aniso_U_11
_atom_site_aniso_U_22
_atom_site_aniso_U_33
_atom_site_aniso_U_23
_atom_site_aniso_U_13
_atom_site_aniso_U_12
S1 0.02701(18) 0.02306(18) 0.02064(17) -0.00283(11) -0.00303(13) -0.00255(12)
O1 0.0209(5) 0.0380(6) 0.0169(4) -0.0028(4) -0.0030(3) -0.0035(4)
N1 0.0232(5) 0.0207(5) 0.0188(5) -0.0008(4) -0.0003(4) -0.0016(4)
C1 0.0196(6) 0.0178(6) 0.0176(6) 0.0032(4) 0.0017(4) -0.0018(4)
O2 0.0325(5) 0.0252(5) 0.0355(6) 0.0108(4) 0.0016(4) -0.0062(4)
N2 0.0226(5) 0.0250(6) 0.0244(6) 0.0018(4) -0.0032(4) -0.0038(4)
C2 0.0207(6) 0.0206(6) 0.0201(6) 0.0048(5) 0.0003(5) -0.0027(5)
O3 0.0433(6) 0.0235(5) 0.0340(6) -0.0052(4) 0.0027(5) 0.0078(4)
N3 0.0221(5) 0.0311(6) 0.0188(5) -0.0016(4) -0.0004(4) -0.0025(4)
C3 0.0197(6) 0.0267(7) 0.0274(7) 0.0058(5) 0.0036(5) 0.0009(5)
O4 0.0285(5) 0.0314(6) 0.0313(5) 0.0018(4) 0.0031(4) -0.0113(4)
N4 0.0226(5) 0.0179(5) 0.0229(5) 0.0024(4) -0.0045(4) -0.0003(4)
C4 0.0255(7) 0.0270(7) 0.0260(7) 0.0013(5) 0.0071(5) 0.0043(5)
O5 0.0229(4) 0.0248(5) 0.0227(5) 0.0071(4) 0.0016(4) -0.0032(4)
C5 0.0256(7) 0.0249(6) 0.0191(6) -0.0010(5) 0.0021(5) -0.0003(5)
C6 0.0197(6) 0.0203(6) 0.0157(5) 0.0024(4) 0.0008(4) -0.0012(4)
C7 0.0214(6) 0.0190(6) 0.0155(5) 0.0018(4) 0.0011(4) -0.0021(4)
C8 0.0176(5) 0.0156(5) 0.0172(6) 0.0012(4) -0.0015(4) -0.0008(4)
C9 0.0196(6) 0.0210(6) 0.0179(6) 0.0004(5) -0.0033(5) -0.0009(5)
C10 0.0191(6) 0.0196(6) 0.0226(6) -0.0012(5) 0.0005(5) -0.0008(4)
C11 0.0170(5) 0.0157(5) 0.0204(6) -0.0012(5) 0.0023(4) 0.0010(4)
C12 0.0187(6) 0.0202(6) 0.0167(5) 0.0019(4) 0.0011(4) -0.0010(4)
C13 0.0201(6) 0.0185(6) 0.0207(6) -0.0011(5) 0.0044(5) 0.0010(4)
C14 0.0305(7) 0.0282(7) 0.0288(7) 0.0108(6) 0.0048(6) -0.0039(5)
C15 0.0519(11) 0.0631(13) 0.0444(11) 0.0328(10) -0.0139(9) -0.0253(10)

loop_
_atom_type_symbol
_atom_type_description
_atom_type_scat_dispersion_real
_atom_type_scat_dispersion_imag
_atom_type_scat_source
C C 0.0137 0.0067 'International Tables Vol C Tables 4.2.6.8 and 6.1.1.4'
H H 0.0000 0.0000 'International Tables Vol C Tables 4.2.6.8 and 6.1.1.4'
N N 0.0241 0.0134 'International Tables Vol C Tables 4.2.6.8 and 6.1.1.4'
O O 0.0389 0.0241 'International Tables Vol C Tables 4.2.6.8 and 6.1.1.4'
S S 0.2925 0.4295 'International Tables Vol C Tables 4.2.6.8 and 6.1.1.4'

loop_
_geom_angle_atom_site_label_1
_geom_angle_atom_site_label_2
_geom_angle_atom_site_label_3
_geom_angle
_geom_angle_site_symmetry_1
_geom_angle_site_symmetry_3
_geom_angle_publ_flag
N2 S1 N1 101.48(6) . . ?
N3 O1 C9 109.59(9) . . ?
C1 N1 S1 106.30(9) . . ?
N1 C1 C2 113.05(11) . . ?
N1 C1 C6 126.65(11) . . ?
C6 C1 C2 120.29(12) . . ?
C2 N2 S1 106.16(9) . . ?
N2 C2 C1 113.01(12) . . ?
N2 C2 C3 125.95(12) . . ?
C3 C2 C1 121.04(12) . . ?
C7 N3 O1 110.88(11) . . ?
C2 C3 H3 121.3 . . ?
C4 C3 C2 117.46(12) . . ?
C4 C3 H3 121.3 . . ?
O2 N4 C8 116.98(11) . . ?
O3 N4 O2 125.30(12) . . ?
O3 N4 C8 117.64(11) . . ?
C3 C4 H4 119.0 . . ?
C3 C4 C5 122.04(13) . . ?
C5 C4 H4 119.0 . . ?
C13 O5 C14 114.99(10) . . ?
C4 C5 H5 118.6 . . ?
C6 C5 C4 122.74(12) . . ?
C6 C5 H5 118.6 . . ?
C1 C6 C7 122.80(11) . . ?
C5 C6 C1 116.42(12) . . ?
C5 C6 C7 120.77(11) . . ?
N3 C7 C6 119.20(12) . . ?
N3 C7 C8 113.58(11) . . ?
C6 C7 C8 127.13(11) . . ?
N4 C8 C9 109.43(10) . . ?
N4 C8 C12 112.94(10) . . ?
C7 C8 N4 110.53(10) . . ?
C7 C8 C9 100.44(10) . . ?
C7 C8 C12 115.45(10) . . ?
C12 C8 C9 107.13(10) . . ?
O1 C9 C8 105.13(10) . . ?
O1 C9 H9 112.0 . . ?
O1 C9 C10 110.91(10) . . ?
C8 C9 H9 112.0 . . ?
C10 C9 C8 104.19(10) . . ?
C10 C9 H9 112.0 . . ?
C9 C10 H10 124.6 . . ?
C11 C10 C9 110.85(11) . . ?
C11 C10 H10 124.6 . . ?
C10 C11 C12 113.92(11) . . ?
C10 C11 C13 122.16(11) . . ?
C13 C11 C12 123.81(11) . . ?
C8 C12 H12A 111.2 . . ?
C8 C12 H12B 111.2 . . ?
C11 C12 C8 102.87(10) . . ?
C11 C12 H12A 111.2 . . ?
C11 C12 H12B 111.2 . . ?
H12A C12 H12B 109.1 . . ?
O4 C13 O5 124.09(12) . . ?
O4 C13 C11 124.01(12) . . ?
O5 C13 C11 111.85(11) . . ?
O5 C14 H14A 110.2 . . ?
O5 C14 H14B 110.2 . . ?
O5 C14 C15 107.39(12) . . ?
H14A C14 H14B 108.5 . . ?
C15 C14 H14A 110.2 . . ?
C15 C14 H14B 110.2 . . ?
C14 C15 H15A 109.5 . . ?
C14 C15 H15B 109.5 . . ?
C14 C15 H15C 109.5 . . ?
H15A C15 H15B 109.5 . . ?
H15A C15 H15C 109.5 . . ?
H15B C15 H15C 109.5 . . ?

loop_
_geom_bond_atom_site_label_1
_geom_bond_atom_site_label_2
_geom_bond_distance
_geom_bond_site_symmetry_2
_geom_bond_publ_flag
S1 N1 1.6130(11) . ?
S1 N2 1.6094(13) . ?
O1 N3 1.3916(15) . ?
O1 C9 1.4593(16) . ?
N1 C1 1.3479(17) . ?
C1 C2 1.4380(17) . ?
C1 C6 1.4314(17) . ?
O2 N4 1.2248(16) . ?
N2 C2 1.3543(17) . ?
C2 C3 1.4157(19) . ?
O3 N4 1.2189(16) . ?
N3 C7 1.2872(17) . ?
C3 H3 0.9500 . ?
C3 C4 1.363(2) . ?
O4 C13 1.2089(17) . ?
N4 C8 1.5209(16) . ?
C4 H4 0.9500 . ?
C4 C5 1.4215(19) . ?
O5 C13 1.3335(16) . ?
O5 C14 1.4608(16) . ?
C5 H5 0.9500 . ?
C5 C6 1.3784(18) . ?
C6 C7 1.4732(17) . ?
C7 C8 1.5085(17) . ?
C8 C9 1.5478(16) . ?
C8 C12 1.5374(17) . ?
C9 H9 1.0000 . ?
C9 C10 1.4998(18) . ?
C10 H10 0.9500 . ?
C10 C11 1.3413(18) . ?
C11 C12 1.4960(16) . ?
C11 C13 1.4860(17) . ?
C12 H12A 0.9900 . ?
C12 H12B 0.9900 . ?
C14 H14A 0.9900 . ?
C14 H14B 0.9900 . ?
C14 C15 1.491(2) . ?
C15 H15A 0.9800 . ?
C15 H15B 0.9800 . ?
C15 H15C 0.9800 . ?

loop_
_geom_torsion_atom_site_label_1
_geom_torsion_atom_site_label_2
_geom_torsion_atom_site_label_3
_geom_torsion_atom_site_label_4
_geom_torsion
_geom_torsion_site_symmetry_1
_geom_torsion_site_symmetry_2
_geom_torsion_site_symmetry_3
_geom_torsion_site_symmetry_4
_geom_torsion_publ_flag
S1 N1 C1 C2 0.55(13) . . . . ?
S1 N1 C1 C6 -178.41(11) . . . . ?
S1 N2 C2 C1 -0.28(13) . . . . ?
S1 N2 C2 C3 179.26(11) . . . . ?
O1 N3 C7 C6 -178.29(10) . . . . ?
O1 N3 C7 C8 -1.53(15) . . . . ?
O1 C9 C10 C11 -117.38(12) . . . . ?
N1 S1 N2 C2 0.55(10) . . . . ?
N1 C1 C2 N2 -0.19(16) . . . . ?
N1 C1 C2 C3 -179.75(11) . . . . ?
N1 C1 C6 C5 179.36(12) . . . . ?
N1 C1 C6 C7 0.2(2) . . . . ?
C1 C2 C3 C4 -0.01(19) . . . . ?
C1 C6 C7 N3 -174.07(12) . . . . ?
C1 C6 C7 C8 9.65(19) . . . . ?
O2 N4 C8 C7 -16.07(15) . . . . ?
O2 N4 C8 C9 93.64(13) . . . . ?
O2 N4 C8 C12 -147.12(11) . . . . ?
N2 S1 N1 C1 -0.66(10) . . . . ?
N2 C2 C3 C4 -179.51(13) . . . . ?
C2 C1 C6 C5 0.46(18) . . . . ?
C2 C1 C6 C7 -178.74(11) . . . . ?
C2 C3 C4 C5 1.0(2) . . . . ?
O3 N4 C8 C7 167.02(11) . . . . ?
O3 N4 C8 C9 -83.27(14) . . . . ?
O3 N4 C8 C12 35.97(15) . . . . ?
N3 O1 C9 C8 -6.33(13) . . . . ?
N3 O1 C9 C10 105.71(11) . . . . ?
N3 C7 C8 N4 113.12(12) . . . . ?
N3 C7 C8 C9 -2.36(14) . . . . ?
N3 C7 C8 C12 -117.15(12) . . . . ?
C3 C4 C5 C6 -1.2(2) . . . . ?
N4 C8 C9 O1 -111.28(11) . . . . ?
N4 C8 C9 C10 131.99(11) . . . . ?
N4 C8 C12 C11 -130.60(10) . . . . ?
C4 C5 C6 C1 0.48(19) . . . . ?
C4 C5 C6 C7 179.69(12) . . . . ?
C5 C6 C7 N3 6.77(19) . . . . ?
C5 C6 C7 C8 -169.51(12) . . . . ?
C6 C1 C2 N2 178.85(11) . . . . ?
C6 C1 C2 C3 -0.71(18) . . . . ?
C6 C7 C8 N4 -70.42(15) . . . . ?
C6 C7 C8 C9 174.10(12) . . . . ?
C6 C7 C8 C12 59.30(16) . . . . ?
C7 C8 C9 O1 5.02(12) . . . . ?
C7 C8 C9 C10 -111.71(11) . . . . ?
C7 C8 C12 C11 100.86(12) . . . . ?
C8 C9 C10 C11 -4.74(14) . . . . ?
C9 O1 N3 C7 5.11(14) . . . . ?
C9 C8 C12 C11 -10.04(12) . . . . ?
C9 C10 C11 C12 -1.89(15) . . . . ?
C9 C10 C11 C13 174.48(11) . . . . ?
C10 C11 C12 C8 7.64(14) . . . . ?
C10 C11 C13 O4 7.0(2) . . . . ?
C10 C11 C13 O5 -170.73(12) . . . . ?
C12 C8 C9 O1 125.95(10) . . . . ?
C12 C8 C9 C10 9.23(13) . . . . ?
C12 C11 C13 O4 -177.02(13) . . . . ?
C12 C11 C13 O5 5.28(17) . . . . ?
C13 O5 C14 C15 -179.45(15) . . . . ?
C13 C11 C12 C8 -168.66(11) . . . . ?
C14 O5 C13 O4 -5.29(19) . . . . ?
C14 O5 C13 C11 172.41(11) . . . . ?
